data_2226492
loop_
_publ_author_name
Aziz-ur-Rehman
'Sajjad, Muhammad Arif'
'Akkurt, Mehmet'
'Sharif, Shahzad'
'Abbasi, Muhammad Athar'
'Khan, Islam Ullah'

_publ_section_title
;
 <i>N</i>-(2-Methoxyphenyl)benzenesulfonamide
;
_journal_coeditor_code HB5501
_journal_issue 7
_journal_name_full 'Acta Crystallographica Section E'
_journal_page_first o1769
_journal_paper_doi 10.1107/S1600536810023871
_journal_volume 66
_journal_year 2010
_chemical_formula_iupac 'C13 H13 N O3 S'
_chemical_formula_moiety 'C13 H13 N O3 S'
_chemical_formula_sum 'C13 H13 N O3 S'
_chemical_formula_weight 263.31
_chemical_name_systematic
;
<i>N</i>-(2-Methoxyphenyl)benzenesulfonamide
;
_space_group_IT_number 14
_symmetry_cell_setting monoclinic
_symmetry_space_group_name_Hall '-P 2yn'
_symmetry_space_group_name_H-M 'P 1 21/n 1'
_atom_sites_solution_hydrogens geom
_atom_sites_solution_primary direct
_atom_sites_solution_secondary difmap
_cell_angle_alpha 90
_cell_angle_beta 105.9680(10)
_cell_angle_gamma 90
_cell_formula_units_Z 8
_cell_length_a 8.7705(2)
_cell_length_b 28.1684(7)
_cell_length_c 10.7256(3)
_cell_measurement_reflns_used 5117
_cell_measurement_temperature 296(2)
_cell_measurement_theta_max 23.94
_cell_measurement_theta_min 2.45
_cell_volume 2547.53(11)
_computing_cell_refinement 'SAINT (Bruker, 2007)'
_computing_data_collection 'APEX2 (Bruker, 2007)'
_computing_data_reduction 'SAINT (Bruker, 2007)'
_computing_molecular_graphics 'ORTEP-3 (Farrugia, 1997)'
_computing_publication_material 'WinGX (Farrugia, 1999) and PLATON (Spek, 2009)'
_computing_structure_refinement 'SHELXL97 (Sheldrick, 2008)'
_computing_structure_solution 'SHELXS97 (Sheldrick, 2008)'
_diffrn_ambient_temperature 296(2)
_diffrn_measured_fraction_theta_full 0.993
_diffrn_measured_fraction_theta_max 0.993
_diffrn_measurement_device_type 'Bruker APEXII CCD'
_diffrn_measurement_method '\f and \w scans'
_diffrn_radiation_monochromator graphite
_diffrn_radiation_source 'sealed tube'
_diffrn_radiation_type MoK\a
_diffrn_radiation_wavelength 0.71073
_diffrn_reflns_av_R_equivalents 0.0429
_diffrn_reflns_av_sigmaI/netI 0.0472
_diffrn_reflns_limit_h_max 11
_diffrn_reflns_limit_h_min -11
_diffrn_reflns_limit_k_max 37
_diffrn_reflns_limit_k_min -37
_diffrn_reflns_limit_l_max 14
_diffrn_reflns_limit_l_min -14
_diffrn_reflns_number 24823
_diffrn_reflns_reduction_process
;
;
_diffrn_reflns_theta_full 28.34
_diffrn_reflns_theta_max 28.34
_diffrn_reflns_theta_min 3.25
_diffrn_standards_number 0
_exptl_absorpt_coefficient_mu 0.253
_exptl_absorpt_correction_type none
_exptl_crystal_colour colourless
_exptl_crystal_density_diffrn 1.373
_exptl_crystal_density_method 'Not Measured'
_exptl_crystal_description block
_exptl_crystal_F_000 1104
_exptl_crystal_size_max 0.25
_exptl_crystal_size_mid 0.17
_exptl_crystal_size_min 0.07
_refine_diff_density_max 0.286
_refine_diff_density_min -0.290
_refine_ls_extinction_method none
_refine_ls_goodness_of_fit_ref 1.021
_refine_ls_hydrogen_treatment mixed
_refine_ls_matrix_type full
_refine_ls_number_parameters 333
_refine_ls_number_reflns 6318
_refine_ls_number_restraints 2
_refine_ls_restrained_S_all 1.021
_refine_ls_R_factor_all 0.0839
_refine_ls_R_factor_gt 0.0466
_refine_ls_shift/su_max 0.001
_refine_ls_shift/su_mean 0.000
_refine_ls_structure_factor_coef Fsqd
_refine_ls_weighting_details 'calc w=1/[\s^2^(Fo^2^)+(0.0488P)^2^+0.3381P] where P=(Fo^2^+2Fc^2^)/3'
_refine_ls_weighting_scheme calc
_refine_ls_wR_factor_gt 0.0992
_refine_ls_wR_factor_ref 0.1126
_reflns_number_gt 4145
_reflns_number_total 6318
_reflns_threshold_expression I>2\s(I)
_cod_data_source_file hb5501.cif
_cod_data_source_block I
_cod_original_sg_symbol_H-M 'P 21/n'
_cod_database_code 2226492
_cod_database_fobs_code 2226492

loop_
_symmetry_equiv_pos_site_id
_symmetry_equiv_pos_as_xyz
1 x,y,z
2 1/2-x,1/2+y,1/2-z
3 -x,-y,-z
4 1/2+x,1/2-y,1/2+z

loop_
_atom_site_aniso_label
_atom_site_aniso_U_11
_atom_site_aniso_U_22
_atom_site_aniso_U_33
_atom_site_aniso_U_12
_atom_site_aniso_U_13
_atom_site_aniso_U_23
S1 0.0350(2) 0.0431(3) 0.0485(3) 0.0004(2) 0.0165(2) -0.0006(2)
O1 0.0577(9) 0.0437(8) 0.0721(11) -0.0080(7) 0.0265(8) -0.0027(7)
O2 0.0329(7) 0.0658(9) 0.0574(9) 0.0070(6) 0.0137(6) 0.0053(7)
O3 0.0403(7) 0.0654(9) 0.0508(8) 0.0048(7) 0.0200(6) 0.0008(7)
N1 0.0351(8) 0.0546(10) 0.0419(9) 0.0105(7) 0.0148(7) 0.0079(7)
C1 0.0940(18) 0.0595(15) 0.0663(16) -0.0063(13) 0.0479(14) -0.0035(12)
C2 0.114(2) 0.098(2) 0.0639(18) 0.0013(19) 0.0522(17) -0.0102(16)
C3 0.0722(17) 0.093(2) 0.0642(17) 0.0062(15) 0.0193(14) -0.0275(15)
C4 0.0516(13) 0.0576(15) 0.0858(19) -0.0042(11) 0.0126(13) -0.0189(13)
C5 0.0466(11) 0.0494(12) 0.0588(14) -0.0019(10) 0.0169(10) 0.0001(10)
C6 0.0410(10) 0.0436(11) 0.0469(11) 0.0050(8) 0.0195(9) 0.0004(9)
C7 0.0333(9) 0.0354(10) 0.0463(11) 0.0035(8) 0.0084(8) -0.0031(8)
C8 0.0521(12) 0.0505(13) 0.0560(13) 0.0049(10) 0.0114(10) 0.0089(10)
C9 0.0635(15) 0.0601(15) 0.0686(16) 0.0082(12) -0.0022(13) 0.0190(12)
C10 0.0448(12) 0.0618(16) 0.101(2) 0.0167(11) 0.0017(13) 0.0162(14)
C11 0.0365(11) 0.0537(13) 0.0886(18) 0.0076(10) 0.0174(11) -0.0007(12)
C12 0.0328(9) 0.0362(10) 0.0543(12) 0.0000(8) 0.0091(8) -0.0062(9)
C13 0.0596(13) 0.0753(16) 0.0730(16) -0.0073(12) 0.0383(13) -0.0062(13)
S1' 0.0351(2) 0.0419(3) 0.0543(3) 0.0050(2) 0.0143(2) 0.0066(2)
O1' 0.0452(8) 0.0579(9) 0.0768(11) 0.0199(7) 0.0172(7) 0.0121(8)
O2' 0.0542(8) 0.0521(9) 0.0770(11) -0.0079(7) 0.0304(8) 0.0062(8)
O3' 0.0368(7) 0.0664(10) 0.0780(11) -0.0051(7) 0.0085(7) -0.0066(8)
N1' 0.0405(9) 0.0425(10) 0.0463(10) 0.0013(7) 0.0113(7) 0.0067(7)
C1' 0.0641(13) 0.0433(12) 0.0555(13) 0.0007(10) 0.0178(11) 0.0076(10)
C2' 0.0769(16) 0.0555(15) 0.0686(16) -0.0142(12) 0.0174(14) -0.0068(12)
C3' 0.0709(16) 0.0831(19) 0.0549(15) -0.0082(14) 0.0053(12) -0.0136(13)
C4' 0.0729(16) 0.0741(17) 0.0503(14) 0.0100(13) 0.0023(12) 0.0064(12)
C5' 0.0635(13) 0.0466(12) 0.0515(13) 0.0081(10) 0.0141(11) 0.0089(10)
C6' 0.0431(10) 0.0406(11) 0.0429(11) 0.0061(8) 0.0168(9) 0.0027(8)
C7' 0.0403(10) 0.0456(11) 0.0391(10) 0.0035(8) 0.0120(8) 0.0001(8)
C8' 0.0460(11) 0.0542(13) 0.0696(15) -0.0039(10) 0.0141(11) -0.0114(11)
C9' 0.0695(16) 0.0507(14) 0.094(2) -0.0067(12) 0.0242(14) -0.0202(13)
C10' 0.0766(17) 0.0563(15) 0.0807(18) 0.0155(13) 0.0306(14) -0.0106(13)
C11' 0.0474(12) 0.0714(16) 0.0611(15) 0.0170(11) 0.0183(11) -0.0006(12)
C12' 0.0389(10) 0.0543(13) 0.0433(11) 0.0013(9) 0.0122(9) -0.0005(9)
C13' 0.0414(13) 0.098(2) 0.123(3) -0.0113(13) -0.0060(14) -0.0054(18)

loop_
_atom_site_type_symbol
_atom_site_label
_atom_site_fract_x
_atom_site_fract_y
_atom_site_fract_z
_atom_site_U_iso_or_equiv
_atom_site_thermal_displace_type
_atom_site_calc_flag
_atom_site_refinement_flags
_atom_site_occupancy
S S1 0.33115(5) 0.81887(2) 0.56961(5) 0.0412(2) Uani . . 1.000
O O1 0.29814(16) 0.77142(5) 0.59898(15) 0.0561(5) Uani . . 1.000
O O2 0.21225(14) 0.84480(5) 0.47617(14) 0.0518(5) Uani . . 1.000
O O3 0.68975(15) 0.82034(5) 0.38159(14) 0.0507(5) Uani . . 1.000
N N1 0.48440(18) 0.81979(6) 0.51516(16) 0.0430(5) Uani . . 1.000
C C1 0.3503(3) 0.83266(9) 0.8243(2) 0.0681(9) Uani . . 1.000
C C2 0.3878(4) 0.85873(11) 0.9379(3) 0.0865(11) Uani . . 1.000
C C3 0.4523(3) 0.90282(11) 0.9397(3) 0.0764(10) Uani . . 1.000
C C4 0.4848(3) 0.92123(8) 0.8326(3) 0.0663(9) Uani . . 1.000
C C5 0.4496(2) 0.89536(7) 0.7189(2) 0.0511(7) Uani . . 1.000
C C6 0.3823(2) 0.85108(7) 0.71581(19) 0.0424(6) Uani . . 1.000
C C7 0.6322(2) 0.79744(6) 0.57144(18) 0.0388(6) Uani . . 1.000
C C8 0.6717(3) 0.77602(7) 0.6914(2) 0.0536(7) Uani . . 1.000
C C9 0.8209(3) 0.75621(9) 0.7392(3) 0.0681(9) Uani . . 1.000
C C10 0.9276(3) 0.75748(9) 0.6684(3) 0.0728(9) Uani . . 1.000
C C11 0.8897(2) 0.77854(8) 0.5478(3) 0.0596(8) Uani . . 1.000
C C12 0.7411(2) 0.79839(6) 0.4983(2) 0.0417(6) Uani . . 1.000
C C13 0.7966(3) 0.82674(9) 0.3050(2) 0.0653(9) Uani . . 1.000
S S1' 0.31232(5) 0.92918(2) 0.25688(5) 0.0434(2) Uani . . 1.000
O O1' 0.41671(16) 0.89021(5) 0.30204(16) 0.0599(5) Uani . . 1.000
O O2' 0.37153(17) 0.97058(5) 0.21000(15) 0.0587(5) Uani . . 1.000
O O3' -0.07087(16) 0.95549(5) 0.29180(16) 0.0619(5) Uani . . 1.000
N N1' 0.24881(18) 0.94574(6) 0.37937(16) 0.0432(6) Uani . . 1.000
C C1' 0.1023(3) 0.86096(7) 0.1393(2) 0.0540(7) Uani . . 1.000
C C2' -0.0250(3) 0.84437(9) 0.0434(3) 0.0675(9) Uani . . 1.000
C C3' -0.1041(3) 0.87391(10) -0.0551(2) 0.0720(10) Uani . . 1.000
C C4' -0.0567(3) 0.92019(9) -0.0586(2) 0.0687(9) Uani . . 1.000
C C5' 0.0710(3) 0.93721(8) 0.0355(2) 0.0542(7) Uani . . 1.000
C C6' 0.1504(2) 0.90740(7) 0.13445(18) 0.0412(6) Uani . . 1.000
C C7' 0.1746(2) 0.99118(7) 0.37841(18) 0.0415(6) Uani . . 1.000
C C8' 0.2668(3) 1.02998(7) 0.4245(2) 0.0570(8) Uani . . 1.000
C C9' 0.1992(3) 1.07399(8) 0.4279(3) 0.0711(10) Uani . . 1.000
C C10' 0.0390(3) 1.07863(9) 0.3853(3) 0.0694(10) Uani . . 1.000
C C11' -0.0561(3) 1.04027(8) 0.3392(2) 0.0593(8) Uani . . 1.000
C C12' 0.0103(2) 0.99586(7) 0.33485(19) 0.0453(7) Uani . . 1.000
C C13' -0.2368(3) 0.95970(11) 0.2309(3) 0.0931(13) Uani . . 1.000
H H1 0.30370 0.80290 0.82150 0.0820 Uiso calc R 1.000
H H1N 0.476(2) 0.8381(6) 0.4514(17) 0.0520 Uiso . . 1.000
H H2 0.36910 0.84620 1.01260 0.1040 Uiso calc R 1.000
H H3 0.47460 0.92060 1.01560 0.0910 Uiso calc R 1.000
H H4 0.53060 0.95110 0.83600 0.0800 Uiso calc R 1.000
H H5 0.47120 0.90770 0.64510 0.0610 Uiso calc R 1.000
H H8 0.59870 0.77490 0.74000 0.0640 Uiso calc R 1.000
H H9 0.84830 0.74190 0.82050 0.0820 Uiso calc R 1.000
H H10 1.02730 0.74400 0.70170 0.0870 Uiso calc R 1.000
H H11 0.96360 0.77940 0.50010 0.0710 Uiso calc R 1.000
H H13A 0.88270 0.84670 0.35050 0.0980 Uiso calc R 1.000
H H13B 0.74210 0.84140 0.22420 0.0980 Uiso calc R 1.000
H H13C 0.83730 0.79650 0.28840 0.0980 Uiso calc R 1.000
H H1' 0.15550 0.84110 0.20650 0.0650 Uiso calc R 1.000
H H1N' 0.210(2) 0.9225(6) 0.4068(19) 0.0520 Uiso . . 1.000
H H2' -0.05770 0.81300 0.04530 0.0810 Uiso calc R 1.000
H H3' -0.19020 0.86250 -0.11970 0.0860 Uiso calc R 1.000
H H4' -0.11130 0.94010 -0.12520 0.0820 Uiso calc R 1.000
H H5' 0.10370 0.96850 0.03280 0.0650 Uiso calc R 1.000
H H8' 0.37640 1.02660 0.45380 0.0680 Uiso calc R 1.000
H H9' 0.26260 1.10020 0.45910 0.0850 Uiso calc R 1.000
H H10' -0.00680 1.10830 0.38740 0.0830 Uiso calc R 1.000
H H11' -0.16560 1.04410 0.31080 0.0710 Uiso calc R 1.000
H H13D -0.28950 0.97050 0.29310 0.1400 Uiso calc R 1.000
H H13E -0.27860 0.92930 0.19770 0.1400 Uiso calc R 1.000
H H13F -0.25390 0.98210 0.16090 0.1400 Uiso calc R 1.000

loop_
_atom_type_symbol
_atom_type_description
_atom_type_scat_dispersion_real
_atom_type_scat_dispersion_imag
_atom_type_scat_source
S S 0.1246 0.1234 'International Tables Vol C Tables 4.2.6.8 and 6.1.1.4'
O O 0.0106 0.0060 'International Tables Vol C Tables 4.2.6.8 and 6.1.1.4'
N N 0.0061 0.0033 'International Tables Vol C Tables 4.2.6.8 and 6.1.1.4'
H H 0.0000 0.0000 'International Tables Vol C Tables 4.2.6.8 and 6.1.1.4'
C C 0.0033 0.0016 'International Tables Vol C Tables 4.2.6.8 and 6.1.1.4'

loop_
_geom_angle_atom_site_label_1
_geom_angle_atom_site_label_2
_geom_angle_atom_site_label_3
_geom_angle_site_symmetry_1
_geom_angle_site_symmetry_2
_geom_angle_site_symmetry_3
_geom_angle
_geom_angle_publ_flag
O1 S1 O2 . . . 118.77(9) no
O1 S1 N1 . . . 109.73(9) no
O1 S1 C6 . . . 107.75(9) no
O2 S1 N1 . . . 104.98(9) no
O2 S1 C6 . . . 108.59(9) no
N1 S1 C6 . . . 106.38(9) no
O1' S1' O2' . . . 119.21(9) no
O1' S1' N1' . . . 106.05(9) no
O1' S1' C6' . . . 107.24(9) no
O2' S1' N1' . . . 106.80(9) no
O2' S1' C6' . . . 108.68(9) no
N1' S1' C6' . . . 108.48(9) no
C12 O3 C13 . . . 119.21(16) no
C12' O3' C13' . . . 117.44(18) no
S1 N1 C7 . . . 126.62(14) no
C7 N1 H1N . . . 118.8(12) no
S1 N1 H1N . . . 114.2(12) no
S1' N1' C7' . . . 120.30(13) no
C7' N1' H1N' . . . 118.5(13) no
S1' N1' H1N' . . . 109.0(13) no
C2 C1 C6 . . . 119.5(2) no
C1 C2 C3 . . . 119.6(3) no
C2 C3 C4 . . . 121.2(3) no
C3 C4 C5 . . . 119.8(2) no
C4 C5 C6 . . . 119.3(2) no
C1 C6 C5 . . . 120.58(19) no
S1 C6 C1 . . . 119.96(16) no
S1 C6 C5 . . . 119.42(15) no
C8 C7 C12 . . . 119.97(19) no
N1 C7 C8 . . . 123.93(19) no
N1 C7 C12 . . . 116.10(16) no
C7 C8 C9 . . . 119.5(2) no
C8 C9 C10 . . . 120.6(3) no
C9 C10 C11 . . . 120.7(3) no
C10 C11 C12 . . . 119.5(2) no
C7 C12 C11 . . . 119.7(2) no
O3 C12 C7 . . . 115.04(16) no
O3 C12 C11 . . . 125.23(19) no
C6 C1 H1 . . . 120.00 no
C2 C1 H1 . . . 120.00 no
C3 C2 H2 . . . 120.00 no
C1 C2 H2 . . . 120.00 no
C4 C3 H3 . . . 119.00 no
C2 C3 H3 . . . 119.00 no
C5 C4 H4 . . . 120.00 no
C3 C4 H4 . . . 120.00 no
C4 C5 H5 . . . 120.00 no
C6 C5 H5 . . . 120.00 no
C7 C8 H8 . . . 120.00 no
C9 C8 H8 . . . 120.00 no
C10 C9 H9 . . . 120.00 no
C8 C9 H9 . . . 120.00 no
C9 C10 H10 . . . 120.00 no
C11 C10 H10 . . . 120.00 no
C10 C11 H11 . . . 120.00 no
C12 C11 H11 . . . 120.00 no
O3 C13 H13A . . . 109.00 no
H13A C13 H13C . . . 109.00 no
H13B C13 H13C . . . 109.00 no
H13A C13 H13B . . . 109.00 no
O3 C13 H13B . . . 109.00 no
O3 C13 H13C . . . 110.00 no
C2' C1' C6' . . . 119.2(2) no
C1' C2' C3' . . . 120.3(2) no
C2' C3' C4' . . . 120.3(2) no
C3' C4' C5' . . . 120.3(2) no
C4' C5' C6' . . . 119.3(2) no
S1' C6' C5' . . . 119.63(16) no
C1' C6' C5' . . . 120.68(19) no
S1' C6' C1' . . . 119.68(15) no
C8' C7' C12' . . . 119.96(19) no
N1' C7' C8' . . . 119.22(18) no
N1' C7' C12' . . . 120.80(17) no
C7' C8' C9' . . . 120.8(2) no
C8' C9' C10' . . . 119.3(2) no
C9' C10' C11' . . . 121.0(2) no
C10' C11' C12' . . . 120.3(2) no
C7' C12' C11' . . . 118.65(19) no
O3' C12' C7' . . . 115.67(17) no
O3' C12' C11' . . . 125.68(18) no
C2' C1' H1' . . . 120.00 no
C6' C1' H1' . . . 120.00 no
C1' C2' H2' . . . 120.00 no
C3' C2' H2' . . . 120.00 no
C2' C3' H3' . . . 120.00 no
C4' C3' H3' . . . 120.00 no
C3' C4' H4' . . . 120.00 no
C5' C4' H4' . . . 120.00 no
C4' C5' H5' . . . 120.00 no
C6' C5' H5' . . . 120.00 no
C7' C8' H8' . . . 120.00 no
C9' C8' H8' . . . 120.00 no
C8' C9' H9' . . . 120.00 no
C10' C9' H9' . . . 120.00 no
C9' C10' H10' . . . 119.00 no
C11' C10' H10' . . . 120.00 no
C10' C11' H11' . . . 120.00 no
C12' C11' H11' . . . 120.00 no
O3' C13' H13D . . . 109.00 no
O3' C13' H13E . . . 109.00 no
O3' C13' H13F . . . 109.00 no
H13D C13' H13E . . . 109.00 no
H13D C13' H13F . . . 109.00 no
H13E C13' H13F . . . 110.00 no

loop_
_geom_bond_atom_site_label_1
_geom_bond_atom_site_label_2
_geom_bond_site_symmetry_1
_geom_bond_site_symmetry_2
_geom_bond_distance
_geom_bond_publ_flag
S1 O1 . . 1.4212(15) no
S1 O2 . . 1.4319(15) no
S1 N1 . . 1.6063(17) no
S1 C6 . . 1.760(2) no
S1' C6' . . 1.7582(19) no
S1' N1' . . 1.6299(17) no
S1' O1' . . 1.4260(15) no
S1' O2' . . 1.4235(15) no
O3 C12 . . 1.357(2) no
O3 C13 . . 1.417(3) no
O3' C12' . . 1.354(2) no
O3' C13' . . 1.427(3) no
N1 C7 . . 1.418(2) no
N1 H1N . . 0.843(17) no
N1' C7' . . 1.435(3) no
N1' H1N' . . 0.828(18) no
C1 C2 . . 1.383(4) no
C1 C6 . . 1.372(3) no
C2 C3 . . 1.363(4) no
C3 C4 . . 1.360(4) no
C4 C5 . . 1.381(4) no
C5 C6 . . 1.376(3) no
C7 C12 . . 1.393(3) no
C7 C8 . . 1.376(3) no
C8 C9 . . 1.385(4) no
C9 C10 . . 1.358(4) no
C10 C11 . . 1.378(4) no
C11 C12 . . 1.383(3) no
C1 H1 . . 0.9300 no
C2 H2 . . 0.9300 no
C3 H3 . . 0.9300 no
C4 H4 . . 0.9300 no
C5 H5 . . 0.9300 no
C8 H8 . . 0.9300 no
C9 H9 . . 0.9300 no
C10 H10 . . 0.9300 no
C11 H11 . . 0.9300 no
C13 H13A . . 0.9600 no
C13 H13C . . 0.9600 no
C13 H13B . . 0.9600 no
C1' C2' . . 1.375(4) no
C1' C6' . . 1.380(3) no
C2' C3' . . 1.374(4) no
C3' C4' . . 1.372(4) no
C4' C5' . . 1.372(3) no
C5' C6' . . 1.382(3) no
C7' C12' . . 1.394(3) no
C7' C8' . . 1.369(3) no
C8' C9' . . 1.379(3) no
C9' C10' . . 1.359(4) no
C10' C11' . . 1.371(4) no
C11' C12' . . 1.386(3) no
C1' H1' . . 0.9300 no
C2' H2' . . 0.9300 no
C3' H3' . . 0.9300 no
C4' H4' . . 0.9300 no
C5' H5' . . 0.9300 no
C8' H8' . . 0.9300 no
C9' H9' . . 0.9300 no
C10' H10' . . 0.9300 no
C11' H11' . . 0.9300 no
C13' H13D . . 0.9600 no
C13' H13E . . 0.9600 no
C13' H13F . . 0.9600 no

loop_
_geom_hbond_atom_site_label_D
_geom_hbond_atom_site_label_H
_geom_hbond_atom_site_label_A
_geom_hbond_site_symmetry_A
_geom_hbond_distance_DH
_geom_hbond_distance_HA
_geom_hbond_distance_DA
_geom_hbond_angle_DHA
_geom_hbond_publ_flag
N1' H1N' O2 . 0.828(18) 2.310(17) 3.074(2) 153.6(17) yes
N1 H1N O1' . 0.843(17) 2.129(17) 2.961(2) 168.7(17) yes
N1 H1N O3 . 0.843(17) 2.258(18) 2.592(2) 103.8(14) yes
C4 H4 O2' 3_676 0.93 2.47 3.377(3) 167 yes
C4' H4' Cg4 3_575 0.93 2.85 3.601(2) 138 yes

loop_
_geom_torsion_atom_site_label_1
_geom_torsion_atom_site_label_2
_geom_torsion_atom_site_label_3
_geom_torsion_atom_site_label_4
_geom_torsion_site_symmetry_1
_geom_torsion_site_symmetry_2
_geom_torsion_site_symmetry_3
_geom_torsion_site_symmetry_4
_geom_torsion
_geom_torsion_publ_flag
O1 S1 N1 C7 . . . . -49.05(18) no
O2 S1 N1 C7 . . . . -177.75(15) no
C6 S1 N1 C7 . . . . 67.25(18) no
O1 S1 C6 C1 . . . . -14.8(2) no
O1 S1 C6 C5 . . . . 167.32(15) no
O2 S1 C6 C1 . . . . 115.07(18) no
O2 S1 C6 C5 . . . . -62.83(17) no
N1 S1 C6 C1 . . . . -132.41(18) no
N1 S1 C6 C5 . . . . 49.70(18) no
N1' S1' C6' C5' . . . . 95.33(18) no
O1' S1' N1' C7' . . . . 163.92(14) no
O2' S1' N1' C7' . . . . 35.80(17) no
C6' S1' N1' C7' . . . . -81.17(16) no
O1' S1' C6' C1' . . . . 30.5(2) no
O1' S1' C6' C5' . . . . -150.54(17) no
O2' S1' C6' C1' . . . . 160.64(17) no
O2' S1' C6' C5' . . . . -20.4(2) no
N1' S1' C6' C1' . . . . -83.61(19) no
C13 O3 C12 C7 . . . . 174.60(17) no
C13 O3 C12 C11 . . . . -4.2(3) no
C13' O3' C12' C7' . . . . -172.1(2) no
C13' O3' C12' C11' . . . . 8.2(3) no
S1 N1 C7 C8 . . . . -8.1(3) no
S1 N1 C7 C12 . . . . 172.47(14) no
S1' N1' C7' C8' . . . . -88.1(2) no
S1' N1' C7' C12' . . . . 93.8(2) no
C2 C1 C6 C5 . . . . -0.7(4) no
C6 C1 C2 C3 . . . . 1.6(4) no
C2 C1 C6 S1 . . . . -178.6(2) no
C1 C2 C3 C4 . . . . -1.9(5) no
C2 C3 C4 C5 . . . . 1.2(4) no
C3 C4 C5 C6 . . . . -0.2(4) no
C4 C5 C6 S1 . . . . 177.86(17) no
C4 C5 C6 C1 . . . . 0.0(3) no
C12 C7 C8 C9 . . . . 1.0(3) no
N1 C7 C12 O3 . . . . -0.7(2) no
N1 C7 C8 C9 . . . . -178.4(2) no
C8 C7 C12 O3 . . . . 179.93(17) no
C8 C7 C12 C11 . . . . -1.2(3) no
N1 C7 C12 C11 . . . . 178.21(18) no
C7 C8 C9 C10 . . . . -0.5(4) no
C8 C9 C10 C11 . . . . 0.1(4) no
C9 C10 C11 C12 . . . . -0.3(4) no
C10 C11 C12 C7 . . . . 0.8(3) no
C10 C11 C12 O3 . . . . 179.6(2) no
C6' C1' C2' C3' . . . . -0.7(4) no
C2' C1' C6' S1' . . . . 179.66(19) no
C2' C1' C6' C5' . . . . 0.7(3) no
C1' C2' C3' C4' . . . . 0.0(4) no
C2' C3' C4' C5' . . . . 0.7(4) no
C3' C4' C5' C6' . . . . -0.6(4) no
C4' C5' C6' S1' . . . . -179.01(18) no
C4' C5' C6' C1' . . . . -0.1(3) no
N1' C7' C8' C9' . . . . -178.5(2) no
C12' C7' C8' C9' . . . . -0.3(3) no
N1' C7' C12' O3' . . . . -1.5(3) no
N1' C7' C12' C11' . . . . 178.22(18) no
C8' C7' C12' O3' . . . . -179.62(18) no
C8' C7' C12' C11' . . . . 0.1(3) no
C7' C8' C9' C10' . . . . 0.3(4) no
C8' C9' C10' C11' . . . . 0.1(4) no
C9' C10' C11' C12' . . . . -0.3(4) no
C10' C11' C12' O3' . . . . 179.9(2) no
C10' C11' C12' C7' . . . . 0.2(3) no
